data_7025457
loop_
_publ_author_name
'Lin, Po-Heng'
'Lecl\`ere, Mathieu'
'Long, J\'er\^ome'
'Burchell, Tara J.'
'Korobkov, Ilia'
'Cl\'erac, Rodolphe'
'Murugesu, Muralee'

_publ_section_title
;
 Fluorescent dialdehyde ligand for the encapsulation of dinuclear
 luminescent lanthanide complexes.
;
_journal_issue 24
_journal_name_full 'Dalton transactions (Cambridge, England : 2003)'
_journal_page_first 5698
_journal_page_last 5704
_journal_paper_doi 10.1039/c000978d
_journal_volume 39
_journal_year 2010
_chemical_formula_sum 'C52 H36 Gd2 N2 O18'
_chemical_formula_weight 1291.33
_chemical_name_systematic
;
?
;
_space_group_IT_number 2
_symmetry_cell_setting triclinic
_symmetry_space_group_name_Hall '-P 1'
_symmetry_space_group_name_H-M 'P -1'
_atom_sites_solution_hydrogens geom
_atom_sites_solution_primary direct
_atom_sites_solution_secondary difmap
_audit_creation_method SHELXL-97
_cell_angle_alpha 102.7070(10)
_cell_angle_beta 103.6610(10)
_cell_angle_gamma 101.4350(10)
_cell_formula_units_Z 1
_cell_length_a 8.5998(2)
_cell_length_b 12.0493(3)
_cell_length_c 12.5679(3)
_cell_measurement_reflns_used 7313
_cell_measurement_temperature 200(2)
_cell_measurement_theta_max 28.19
_cell_measurement_theta_min 2.53
_cell_volume 1190.69(5)
_computing_cell_refinement 'APEX II, Bruker (2009)'
_computing_data_collection 'APEX II, Bruker (2009)'
_computing_data_reduction 'XPREP, Bruker (2009)'
_computing_molecular_graphics 'SHELXTL, Bruker (2004)'
_computing_publication_material 'SHELXTL, Bruker (2004)'
_computing_structure_refinement 'SHELXL-97 (Sheldrick, 2008)'
_computing_structure_solution 'SHELXS-97 (Sheldrick, 2008)'
_diffrn_ambient_temperature 200(2)
_diffrn_measured_fraction_theta_full 0.969
_diffrn_measured_fraction_theta_max 0.969
_diffrn_measurement_device_type 'CCD area detector'
_diffrn_measurement_method 'phi and omega scans'
_diffrn_radiation_monochromator graphite
_diffrn_radiation_source 'fine-focus sealed tube'
_diffrn_radiation_type MoK\a
_diffrn_radiation_wavelength 0.71073
_diffrn_reflns_av_R_equivalents 0.0286
_diffrn_reflns_av_sigmaI/netI 0.0415
_diffrn_reflns_limit_h_max 11
_diffrn_reflns_limit_h_min -10
_diffrn_reflns_limit_k_max 15
_diffrn_reflns_limit_k_min -16
_diffrn_reflns_limit_l_max 16
_diffrn_reflns_limit_l_min -16
_diffrn_reflns_number 13331
_diffrn_reflns_theta_full 28.27
_diffrn_reflns_theta_max 28.27
_diffrn_reflns_theta_min 1.74
_exptl_absorpt_coefficient_mu 2.842
_exptl_absorpt_correction_T_max 0.6751
_exptl_absorpt_correction_T_min 0.5736
_exptl_absorpt_correction_type multi-scan
_exptl_absorpt_process_details 'SADABS, Bruker (2003)'
_exptl_crystal_colour yellow
_exptl_crystal_density_diffrn 1.801
_exptl_crystal_density_method 'not measured'
_exptl_crystal_description block
_exptl_crystal_F_000 634
_exptl_crystal_size_max 0.22
_exptl_crystal_size_mid 0.17
_exptl_crystal_size_min 0.15
_refine_diff_density_max 0.937
_refine_diff_density_min -1.250
_refine_diff_density_rms 0.113
_refine_ls_extinction_method none
_refine_ls_goodness_of_fit_ref 1.056
_refine_ls_hydrogen_treatment constr
_refine_ls_matrix_type full
_refine_ls_number_parameters 334
_refine_ls_number_reflns 5734
_refine_ls_number_restraints 0
_refine_ls_restrained_S_all 1.056
_refine_ls_R_factor_all 0.0381
_refine_ls_R_factor_gt 0.0301
_refine_ls_shift/su_max 0.001
_refine_ls_shift/su_mean 0.000
_refine_ls_structure_factor_coef Fsqd
_refine_ls_weighting_details 'calc w=1/[\s^2^(Fo^2^)+(0.0275P)^2^+1.0975P] where P=(Fo^2^+2Fc^2^)/3'
_refine_ls_weighting_scheme calc
_refine_ls_wR_factor_gt 0.0649
_refine_ls_wR_factor_ref 0.0676
_reflns_number_gt 5056
_reflns_number_total 5734
_reflns_threshold_expression >2sigma(I)
_cod_data_source_file c000978d.txt
_cod_data_source_block mm011
_cod_depositor_comments
;
The following automatic conversions were performed:

'_symmetry_cell_setting' value 'Triclinic' changed to 'triclinic'
according to /home/saulius/struct/CIF-dictionaries/cif_core.dic
dictionary named 'cif_core.dic' version 2.4.2 from 2011-04-26.

Automatic conversion script
Id: cif_fix_values 1891 2012-01-12 08:04:46Z andrius 
;
_cod_original_sg_symbol_H-M P-1
_cod_database_code 7025457

loop_
_symmetry_equiv_pos_as_xyz
'x, y, z'
'-x, -y, -z'

loop_
_atom_site_label
_atom_site_type_symbol
_atom_site_fract_x
_atom_site_fract_y
_atom_site_fract_z
_atom_site_U_iso_or_equiv
_atom_site_adp_type
_atom_site_occupancy
_atom_site_symmetry_multiplicity
_atom_site_calc_flag
_atom_site_refinement_flags
Gd1 Gd 0.16226(2) 0.155910(15) 0.059285(13) 0.02344(6) Uani 1 1 d .
O1 O 0.2538(3) 0.2207(2) 0.25476(19) 0.0305(5) Uani 1 1 d .
O2 O 0.4120(3) 0.3121(2) 0.1130(2) 0.0336(6) Uani 1 1 d .
O3 O 0.2857(4) 0.1873(3) 0.5715(2) 0.0601(9) Uani 1 1 d .
O4 O 0.0771(3) 0.2946(2) -0.0177(2) 0.0310(5) Uani 1 1 d .
O5 O -0.0826(3) 0.1833(2) 0.1125(2) 0.0351(6) Uani 1 1 d .
O6 O 0.0611(4) 0.4806(3) -0.2471(3) 0.0559(8) Uani 1 1 d .
O7 O 0.0617(3) -0.0239(2) 0.09516(18) 0.0249(5) Uani 1 1 d .
O8 O 0.3885(3) 0.0597(2) 0.1006(2) 0.0354(6) Uani 1 1 d .
O9 O -0.2438(3) -0.1249(2) 0.11726(19) 0.0325(5) Uani 1 1 d .
C1 C 0.3867(4) 0.2807(3) 0.3347(3) 0.0261(7) Uani 1 1 d .
C2 C 0.5172(4) 0.3611(3) 0.3158(3) 0.0292(7) Uani 1 1 d .
C3 C 0.6549(5) 0.4313(4) 0.4073(3) 0.0382(8) Uani 1 1 d .
H3A H 0.7382 0.4864 0.3936 0.046 Uiso 1 1 calc R
C4 C 0.6717(5) 0.4218(4) 0.5166(3) 0.0441(10) Uani 1 1 d .
H4A H 0.7664 0.4687 0.5776 0.053 Uiso 1 1 calc R
C5 C 0.5490(5) 0.3434(4) 0.5358(3) 0.0380(9) Uani 1 1 d .
H5A H 0.5608 0.3369 0.6112 0.046 Uiso 1 1 calc R
C6 C 0.4089(5) 0.2737(3) 0.4496(3) 0.0297(7) Uani 1 1 d .
C7 C 0.5171(5) 0.3707(3) 0.2044(3) 0.0329(8) Uani 1 1 d .
H7A H 0.6070 0.4279 0.2000 0.039 Uiso 1 1 calc R
C8 C 0.2835(5) 0.1920(3) 0.4757(3) 0.0362(8) Uani 1 1 d .
H8A H 0.1945 0.1392 0.4139 0.043 Uiso 1 1 calc R
C9 C -0.0585(4) 0.3243(3) -0.0507(3) 0.0280(7) Uani 1 1 d .
C10 C -0.1985(4) 0.2896(3) -0.0123(3) 0.0290(7) Uani 1 1 d .
C11 C -0.3445(5) 0.3226(4) -0.0518(3) 0.0407(9) Uani 1 1 d .
H11A H -0.4376 0.2977 -0.0263 0.049 Uiso 1 1 calc R
C12 C -0.3553(6) 0.3907(4) -0.1272(4) 0.0484(11) Uani 1 1 d .
H12A H -0.4545 0.4128 -0.1532 0.058 Uiso 1 1 calc R
C13 C -0.2193(5) 0.4259(4) -0.1642(3) 0.0400(9) Uani 1 1 d .
H13A H -0.2258 0.4741 -0.2148 0.048 Uiso 1 1 calc R
C14 C -0.0739(5) 0.3934(3) -0.1300(3) 0.0305(7) Uani 1 1 d .
C15 C -0.1968(5) 0.2226(3) 0.0701(3) 0.0343(8) Uani 1 1 d .
H15A H -0.2937 0.2072 0.0941 0.041 Uiso 1 1 calc R
C16 C 0.0639(5) 0.4287(3) -0.1746(3) 0.0401(9) Uani 1 1 d .
H16A H 0.1641 0.4096 -0.1444 0.048 Uiso 1 1 calc R
C17 C 0.1247(4) -0.0511(3) 0.1888(3) 0.0238(6) Uani 1 1 d .
C18 C 0.2971(4) -0.0392(3) 0.2292(3) 0.0285(7) Uani 1 1 d .
C19 C 0.3600(5) -0.0734(3) 0.3273(3) 0.0363(8) Uani 1 1 d .
H19A H 0.4748 -0.0697 0.3513 0.044 Uiso 1 1 calc R
C20 C 0.2596(5) -0.1120(4) 0.3892(3) 0.0398(9) Uani 1 1 d .
H20A H 0.3050 -0.1320 0.4568 0.048 Uiso 1 1 calc R
C21 C 0.0916(5) -0.1215(3) 0.3520(3) 0.0348(8) Uani 1 1 d .
H21A H 0.0226 -0.1459 0.3960 0.042 Uiso 1 1 calc R
C22 C 0.0208(4) -0.0959(3) 0.2507(3) 0.0273(7) Uani 1 1 d .
C23 C 0.4120(5) 0.0029(3) 0.1698(3) 0.0352(8) Uani 1 1 d .
H23A H 0.5160 -0.0154 0.1863 0.042 Uiso 1 1 calc R
C24 C -0.1577(5) -0.1168(3) 0.2130(3) 0.0318(8) Uani 1 1 d .
H24A H -0.2142 -0.1250 0.2684 0.038 Uiso 1 1 calc R
N1 N 0.2321(7) 0.8796(5) 0.6512(4) 0.0841(16) Uani 1 1 d .
C25 C 0.1384(6) 0.7938(5) 0.6372(4) 0.0509(11) Uani 1 1 d .
C26 C 0.0182(6) 0.6850(4) 0.6171(5) 0.0586(12) Uani 1 1 d .
H26A H -0.0293 0.6483 0.5348 0.088 Uiso 1 1 calc R
H26B H -0.0701 0.7002 0.6506 0.088 Uiso 1 1 calc R
H26C H 0.0717 0.6319 0.6522 0.088 Uiso 1 1 calc R

loop_
_atom_site_aniso_label
_atom_site_aniso_U_11
_atom_site_aniso_U_22
_atom_site_aniso_U_33
_atom_site_aniso_U_23
_atom_site_aniso_U_13
_atom_site_aniso_U_12
Gd1 0.02019(8) 0.03124(9) 0.01790(8) 0.01101(6) 0.00335(6) 0.00264(6)
O1 0.0289(13) 0.0384(13) 0.0198(11) 0.0083(10) 0.0042(10) 0.0025(11)
O2 0.0275(13) 0.0422(14) 0.0258(12) 0.0114(10) 0.0050(10) -0.0015(11)
O3 0.063(2) 0.085(2) 0.0302(15) 0.0251(15) 0.0165(15) 0.0006(18)
O4 0.0276(13) 0.0342(13) 0.0336(13) 0.0164(10) 0.0082(10) 0.0071(11)
O5 0.0355(14) 0.0459(15) 0.0325(13) 0.0202(11) 0.0151(11) 0.0136(12)
O6 0.056(2) 0.062(2) 0.0549(19) 0.0394(16) 0.0160(16) 0.0042(16)
O7 0.0207(11) 0.0344(12) 0.0188(10) 0.0133(9) 0.0020(9) 0.0037(10)
O8 0.0285(13) 0.0496(16) 0.0313(13) 0.0174(11) 0.0088(11) 0.0108(12)
O9 0.0292(13) 0.0467(15) 0.0240(12) 0.0142(10) 0.0101(10) 0.0082(12)
C1 0.0294(18) 0.0283(17) 0.0217(15) 0.0074(12) 0.0078(13) 0.0094(14)
C2 0.0272(17) 0.0327(18) 0.0263(16) 0.0082(13) 0.0070(14) 0.0057(15)
C3 0.032(2) 0.040(2) 0.0339(19) 0.0072(15) 0.0052(16) -0.0022(17)
C4 0.036(2) 0.052(2) 0.0289(19) 0.0040(17) -0.0019(16) -0.0005(19)
C5 0.037(2) 0.048(2) 0.0236(17) 0.0098(15) 0.0034(15) 0.0074(18)
C6 0.0305(18) 0.0332(18) 0.0252(16) 0.0086(13) 0.0067(14) 0.0094(15)
C7 0.0293(19) 0.0339(19) 0.0347(19) 0.0111(15) 0.0113(15) 0.0028(15)
C8 0.041(2) 0.043(2) 0.0263(18) 0.0142(15) 0.0098(16) 0.0085(18)
C9 0.0310(18) 0.0251(16) 0.0228(16) 0.0041(12) 0.0042(14) 0.0035(14)
C10 0.0263(17) 0.0335(18) 0.0261(17) 0.0072(13) 0.0074(14) 0.0071(15)
C11 0.034(2) 0.058(3) 0.037(2) 0.0166(18) 0.0136(17) 0.0180(19)
C12 0.041(2) 0.069(3) 0.044(2) 0.024(2) 0.0087(19) 0.028(2)
C13 0.046(2) 0.042(2) 0.0319(19) 0.0144(16) 0.0046(17) 0.0159(19)
C14 0.0321(19) 0.0289(17) 0.0253(16) 0.0084(13) 0.0017(14) 0.0036(15)
C15 0.0320(19) 0.044(2) 0.0326(19) 0.0132(15) 0.0178(16) 0.0093(17)
C16 0.038(2) 0.039(2) 0.040(2) 0.0209(17) 0.0045(17) 0.0014(18)
C17 0.0271(17) 0.0234(15) 0.0167(14) 0.0046(11) 0.0016(12) 0.0042(13)
C18 0.0278(18) 0.0327(18) 0.0222(16) 0.0094(13) -0.0002(13) 0.0092(15)
C19 0.033(2) 0.042(2) 0.0301(18) 0.0127(15) -0.0030(15) 0.0122(17)
C20 0.049(2) 0.043(2) 0.0243(17) 0.0157(15) -0.0011(16) 0.0145(19)
C21 0.046(2) 0.0358(19) 0.0226(16) 0.0148(14) 0.0089(16) 0.0060(17)
C22 0.0330(18) 0.0300(17) 0.0197(15) 0.0111(12) 0.0065(13) 0.0069(15)
C23 0.0264(18) 0.043(2) 0.0337(19) 0.0101(16) 0.0030(15) 0.0120(16)
C24 0.0330(19) 0.0385(19) 0.0252(17) 0.0129(14) 0.0110(15) 0.0048(16)
N1 0.096(4) 0.075(3) 0.055(3) 0.011(2) 0.018(3) -0.020(3)
C25 0.055(3) 0.061(3) 0.040(2) 0.022(2) 0.015(2) 0.011(2)
C26 0.053(3) 0.060(3) 0.070(3) 0.026(3) 0.023(3) 0.015(2)

loop_
_atom_type_symbol
_atom_type_description
_atom_type_scat_dispersion_real
_atom_type_scat_dispersion_imag
_atom_type_scat_source
C C 0.0033 0.0016 'International Tables Vol C Tables 4.2.6.8 and 6.1.1.4'
H H 0.0000 0.0000 'International Tables Vol C Tables 4.2.6.8 and 6.1.1.4'
N N 0.0061 0.0033 'International Tables Vol C Tables 4.2.6.8 and 6.1.1.4'
O O 0.0106 0.0060 'International Tables Vol C Tables 4.2.6.8 and 6.1.1.4'
Gd Gd -0.1653 3.9035 'International Tables Vol C Tables 4.2.6.8 and 6.1.1.4'

loop_
_geom_angle_atom_site_label_1
_geom_angle_atom_site_label_2
_geom_angle_atom_site_label_3
_geom_angle
_geom_angle_site_symmetry_1
_geom_angle_site_symmetry_3
O4 Gd1 O1 111.78(9) . .
O4 Gd1 O7 142.13(8) . .
O1 Gd1 O7 82.33(8) . .
O4 Gd1 O7 83.23(8) . 2
O1 Gd1 O7 142.07(8) . 2
O7 Gd1 O7 67.07(8) . 2
O4 Gd1 O2 76.80(9) . .
O1 Gd1 O2 72.16(8) . .
O7 Gd1 O2 140.35(8) . .
O7 Gd1 O2 145.55(8) 2 .
O4 Gd1 O5 72.42(8) . .
O1 Gd1 O5 76.20(9) . .
O7 Gd1 O5 77.72(8) . .
O7 Gd1 O5 75.82(8) 2 .
O2 Gd1 O5 122.71(9) . .
O4 Gd1 O9 77.17(8) . 2
O1 Gd1 O9 145.68(9) . 2
O7 Gd1 O9 111.46(8) . 2
O7 Gd1 O9 69.94(8) 2 2
O2 Gd1 O9 78.35(8) . 2
O5 Gd1 O9 136.24(8) . 2
O4 Gd1 O8 145.12(9) . .
O1 Gd1 O8 78.86(8) . .
O7 Gd1 O8 70.21(8) . .
O7 Gd1 O8 109.14(8) 2 .
O2 Gd1 O8 75.34(9) . .
O5 Gd1 O8 141.48(8) . .
O9 Gd1 O8 77.01(8) 2 .
O4 Gd1 Gd1 113.52(6) . 2
O1 Gd1 Gd1 113.38(6) . 2
O7 Gd1 Gd1 33.80(5) . 2
O7 Gd1 Gd1 33.28(5) 2 2
O2 Gd1 Gd1 163.08(6) . 2
O5 Gd1 Gd1 74.06(6) . 2
O9 Gd1 Gd1 90.62(6) 2 2
O8 Gd1 Gd1 89.78(6) . 2
C1 O1 Gd1 139.1(2) . .
C7 O2 Gd1 134.9(2) . .
C9 O4 Gd1 138.4(2) . .
C15 O5 Gd1 131.9(2) . .
C17 O7 Gd1 124.0(2) . .
C17 O7 Gd1 123.1(2) . 2
Gd1 O7 Gd1 112.93(8) . 2
C23 O8 Gd1 127.2(2) . .
C24 O9 Gd1 127.0(2) . 2
O1 C1 C2 122.5(3) . .
O1 C1 C6 121.1(3) . .
C2 C1 C6 116.4(3) . .
C3 C2 C7 117.2(3) . .
C3 C2 C1 120.6(3) . .
C7 C2 C1 122.2(3) . .
C4 C3 C2 121.2(4) . .
C3 C4 C5 118.9(4) . .
C4 C5 C6 122.4(3) . .
C5 C6 C1 120.4(3) . .
C5 C6 C8 119.7(3) . .
C1 C6 C8 119.9(3) . .
O2 C7 C2 126.8(3) . .
O3 C8 C6 124.1(4) . .
O4 C9 C10 122.3(3) . .
O4 C9 C14 120.4(3) . .
C10 C9 C14 117.2(3) . .
C11 C10 C9 120.4(3) . .
C11 C10 C15 117.2(3) . .
C9 C10 C15 122.4(3) . .
C12 C11 C10 121.2(4) . .
C11 C12 C13 118.9(4) . .
C14 C13 C12 122.2(4) . .
C13 C14 C9 120.1(3) . .
C13 C14 C16 120.3(3) . .
C9 C14 C16 119.6(3) . .
O5 C15 C10 126.8(3) . .
O6 C16 C14 125.3(4) . .
O7 C17 C18 121.0(3) . .
O7 C17 C22 120.7(3) . .
C18 C17 C22 118.3(3) . .
C19 C18 C17 119.7(3) . .
C19 C18 C23 118.2(3) . .
C17 C18 C23 122.0(3) . .
C20 C19 C18 121.6(4) . .
C19 C20 C21 119.2(3) . .
C20 C21 C22 121.5(3) . .
C21 C22 C17 119.6(3) . .
C21 C22 C24 118.1(3) . .
C17 C22 C24 122.4(3) . .
O8 C23 C18 126.6(3) . .
O9 C24 C22 127.0(3) . .
N1 C25 C26 178.8(5) . .

loop_
_geom_bond_atom_site_label_1
_geom_bond_atom_site_label_2
_geom_bond_distance
_geom_bond_site_symmetry_2
Gd1 O4 2.264(2) .
Gd1 O1 2.294(2) .
Gd1 O7 2.349(2) .
Gd1 O7 2.381(2) 2
Gd1 O2 2.401(2) .
Gd1 O5 2.415(3) .
Gd1 O9 2.455(2) 2
Gd1 O8 2.466(3) .
Gd1 Gd1 3.9422(3) 2
O1 C1 1.284(4) .
O2 C7 1.239(4) .
O3 C8 1.214(4) .
O4 C9 1.290(4) .
O5 C15 1.233(4) .
O6 C16 1.212(4) .
O7 C17 1.314(4) .
O7 Gd1 2.381(2) 2
O8 C23 1.224(4) .
O9 C24 1.227(4) .
O9 Gd1 2.455(2) 2
C1 C2 1.431(5) .
C1 C6 1.436(4) .
C2 C3 1.404(5) .
C2 C7 1.430(5) .
C3 C4 1.380(5) .
C4 C5 1.374(6) .
C5 C6 1.383(5) .
C6 C8 1.459(5) .
C9 C10 1.422(5) .
C9 C14 1.432(5) .
C10 C11 1.404(5) .
C10 C15 1.445(5) .
C11 C12 1.382(6) .
C12 C13 1.382(6) .
C13 C14 1.385(5) .
C14 C16 1.456(6) .
C17 C18 1.416(5) .
C17 C22 1.420(5) .
C18 C19 1.407(4) .
C18 C23 1.452(5) .
C19 C20 1.373(6) .
C20 C21 1.382(6) .
C21 C22 1.402(4) .
C22 C24 1.447(5) .
N1 C25 1.129(6) .
C25 C26 1.430(7) .

loop_
_geom_torsion_atom_site_label_1
_geom_torsion_atom_site_label_2
_geom_torsion_atom_site_label_3
_geom_torsion_atom_site_label_4
_geom_torsion
_geom_torsion_site_symmetry_1
_geom_torsion_site_symmetry_4
O4 Gd1 O1 C1 -84.7(3) . .
O7 Gd1 O1 C1 131.8(3) . .
O7 Gd1 O1 C1 167.4(3) 2 .
O2 Gd1 O1 C1 -17.5(3) . .
O5 Gd1 O1 C1 -149.1(3) . .
O9 Gd1 O1 C1 14.5(4) 2 .
O8 Gd1 O1 C1 60.5(3) . .
Gd1 Gd1 O1 C1 145.4(3) 2 .
O4 Gd1 O2 C7 125.0(4) . .
O1 Gd1 O2 C7 6.6(3) . .
O7 Gd1 O2 C7 -45.9(4) . .
O7 Gd1 O2 C7 -178.8(3) 2 .
O5 Gd1 O2 C7 66.3(4) . .
O9 Gd1 O2 C7 -155.6(4) 2 .
O8 Gd1 O2 C7 -76.2(3) . .
Gd1 Gd1 O2 C7 -105.4(4) 2 .
O1 Gd1 O4 C9 -92.6(3) . .
O7 Gd1 O4 C9 13.7(4) . .
O7 Gd1 O4 C9 51.3(3) 2 .
O2 Gd1 O4 C9 -156.9(3) . .
O5 Gd1 O4 C9 -25.9(3) . .
O9 Gd1 O4 C9 122.2(3) 2 .
O8 Gd1 O4 C9 165.4(3) . .
Gd1 Gd1 O4 C9 37.2(3) 2 .
O4 Gd1 O5 C15 22.0(3) . .
O1 Gd1 O5 C15 140.6(3) . .
O7 Gd1 O5 C15 -134.4(3) . .
O7 Gd1 O5 C15 -65.3(3) 2 .
O2 Gd1 O5 C15 82.8(3) . .
O9 Gd1 O5 C15 -26.1(4) 2 .
O8 Gd1 O5 C15 -168.3(3) . .
Gd1 Gd1 O5 C15 -99.7(3) 2 .
O4 Gd1 O7 C17 -140.8(2) . .
O1 Gd1 O7 C17 -24.9(2) . .
O7 Gd1 O7 C17 178.0(3) 2 .
O2 Gd1 O7 C17 24.8(3) . .
O5 Gd1 O7 C17 -102.3(2) . .
O9 Gd1 O7 C17 122.5(2) 2 .
O8 Gd1 O7 C17 56.0(2) . .
Gd1 Gd1 O7 C17 178.0(3) 2 .
O4 Gd1 O7 Gd1 41.19(18) . 2
O1 Gd1 O7 Gd1 157.09(11) . 2
O7 Gd1 O7 Gd1 0.0 2 2
O2 Gd1 O7 Gd1 -153.22(10) . 2
O5 Gd1 O7 Gd1 79.62(10) . 2
O9 Gd1 O7 Gd1 -55.50(11) 2 2
O8 Gd1 O7 Gd1 -122.04(11) . 2
O4 Gd1 O8 C23 160.9(3) . .
O1 Gd1 O8 C23 48.7(3) . .
O7 Gd1 O8 C23 -37.1(3) . .
O7 Gd1 O8 C23 -92.8(3) 2 .
O2 Gd1 O8 C23 122.9(3) . .
O5 Gd1 O8 C23 -1.7(4) . .
O9 Gd1 O8 C23 -155.9(3) 2 .
Gd1 Gd1 O8 C23 -65.3(3) 2 .
Gd1 O1 C1 C2 21.1(5) . .
Gd1 O1 C1 C6 -161.3(2) . .
O1 C1 C2 C3 175.4(3) . .
C6 C1 C2 C3 -2.3(5) . .
O1 C1 C2 C7 -7.1(5) . .
C6 C1 C2 C7 175.3(3) . .
C7 C2 C3 C4 -175.3(4) . .
C1 C2 C3 C4 2.4(6) . .
C2 C3 C4 C5 -1.2(6) . .
C3 C4 C5 C6 -0.1(6) . .
C4 C5 C6 C1 0.1(6) . .
C4 C5 C6 C8 179.8(4) . .
O1 C1 C6 C5 -176.6(3) . .
C2 C1 C6 C5 1.0(5) . .
O1 C1 C6 C8 3.7(5) . .
C2 C1 C6 C8 -178.7(3) . .
Gd1 O2 C7 C2 -1.0(6) . .
C3 C2 C7 O2 175.9(4) . .
C1 C2 C7 O2 -1.7(6) . .
C5 C6 C8 O3 6.6(6) . .
C1 C6 C8 O3 -173.7(4) . .
Gd1 O4 C9 C10 20.4(5) . .
Gd1 O4 C9 C14 -158.7(2) . .
O4 C9 C10 C11 -179.1(3) . .
C14 C9 C10 C11 0.1(5) . .
O4 C9 C10 C15 2.5(5) . .
C14 C9 C10 C15 -178.3(3) . .
C9 C10 C11 C12 -1.0(6) . .
C15 C10 C11 C12 177.5(4) . .
C10 C11 C12 C13 0.3(7) . .
C11 C12 C13 C14 1.3(7) . .
C12 C13 C14 C9 -2.2(6) . .
C12 C13 C14 C16 177.6(4) . .
O4 C9 C14 C13 -179.4(3) . .
C10 C9 C14 C13 1.4(5) . .
O4 C9 C14 C16 0.8(5) . .
C10 C9 C14 C16 -178.4(3) . .
Gd1 O5 C15 C10 -15.1(6) . .
C11 C10 C15 O5 178.1(4) . .
C9 C10 C15 O5 -3.5(6) . .
C13 C14 C16 O6 -4.7(6) . .
C9 C14 C16 O6 175.1(4) . .
Gd1 O7 C17 C18 -51.1(4) . .
Gd1 O7 C17 C18 126.7(3) 2 .
Gd1 O7 C17 C22 130.5(3) . .
Gd1 O7 C17 C22 -51.7(4) 2 .
O7 C17 C18 C19 -177.5(3) . .
C22 C17 C18 C19 1.0(5) . .
O7 C17 C18 C23 -0.1(5) . .
C22 C17 C18 C23 178.4(3) . .
C17 C18 C19 C20 -3.8(6) . .
C23 C18 C19 C20 178.7(4) . .
C18 C19 C20 C21 2.3(6) . .
C19 C20 C21 C22 1.9(6) . .
C20 C21 C22 C17 -4.6(5) . .
C20 C21 C22 C24 175.3(3) . .
O7 C17 C22 C21 -178.4(3) . .
C18 C17 C22 C21 3.1(5) . .
O7 C17 C22 C24 1.7(5) . .
C18 C17 C22 C24 -176.8(3) . .
Gd1 O8 C23 C18 11.9(5) . .
C19 C18 C23 O8 -162.5(4) . .
C17 C18 C23 O8 20.0(6) . .
Gd1 O9 C24 C22 15.6(5) 2 .
C21 C22 C24 O9 -162.6(4) . .
C17 C22 C24 O9 17.2(6) . .
